data_4037351
loop_
_publ_author_name
'Chang, Geng-Hua'
'Wang, Chein-Yi'
'Madhusudhan Reddy, G.'
'Tsai, Yi-Ling'
'Lin, Wenwei'

_publ_section_title
;
 Enantioselective Synthesis of Polysubstituted
 Benzopyrano[3,4-c]pyrrolidine Frameworks via [3 + 2] Cycloaddition of
 Azomethine Ylides and Coumarin Derivatives.
;
_journal_issue 20
_journal_name_full 'The Journal of organic chemistry'
_journal_page_first 10071
_journal_page_last 10080
_journal_paper_doi 10.1021/acs.joc.6b02041
_journal_volume 81
_journal_year 2016
_chemical_formula_moiety 'C29 H23 Br2 Cl2 N O7 S'
_chemical_formula_sum 'C29 H23 Br2 Cl2 N O7 S'
_chemical_formula_weight 760.26
_space_group_IT_number 2
_space_group_name_Hall '-P 1'
_space_group_name_H-M_alt 'P -1'
_symmetry_cell_setting triclinic
_symmetry_space_group_name_H-M 'P -1'
_atom_sites_solution_hydrogens geom
_atom_sites_solution_primary direct
_atom_sites_solution_secondary difmap
_audit_creation_method SHELXL-97
_cell_angle_alpha 94.018(14)
_cell_angle_beta 106.912(14)
_cell_angle_gamma 109.068(14)
_cell_formula_units_Z 2
_cell_length_a 9.561(7)
_cell_length_b 11.973(8)
_cell_length_c 14.769(9)
_cell_measurement_reflns_used 3287
_cell_measurement_temperature 200(2)
_cell_measurement_theta_max 23.22
_cell_measurement_theta_min 2.41
_cell_volume 1503.1(18)
_computing_molecular_graphics 'Ortep-3 for Windows (Farrugia, 1997)'
_computing_publication_material 'WinGX publication routines (Farrugia, 1999)'
_computing_structure_refinement 'SHELXL-97 (Sheldrick, 1997)'
_computing_structure_solution 'SHELXS-86 (Sheldrick, 1986)'
_diffrn_ambient_temperature 200(2)
_diffrn_measured_fraction_theta_full 0.972
_diffrn_measured_fraction_theta_max 0.972
_diffrn_measurement_device_type 'Bruker APEX2'
_diffrn_radiation_monochromator graphite
_diffrn_radiation_source 'fine-focus sealed tube'
_diffrn_radiation_type MoK\a
_diffrn_radiation_wavelength 0.71073
_diffrn_reflns_av_R_equivalents 0.0353
_diffrn_reflns_av_sigmaI/netI 0.0550
_diffrn_reflns_limit_h_max 11
_diffrn_reflns_limit_h_min -11
_diffrn_reflns_limit_k_max 14
_diffrn_reflns_limit_k_min -14
_diffrn_reflns_limit_l_max 17
_diffrn_reflns_limit_l_min -17
_diffrn_reflns_number 12519
_diffrn_reflns_theta_full 25.24
_diffrn_reflns_theta_max 25.24
_diffrn_reflns_theta_min 1.83
_exptl_absorpt_coefficient_mu 2.992
_exptl_absorpt_correction_T_max 0.9156
_exptl_absorpt_correction_T_min 0.6971
_exptl_absorpt_correction_type multi-scan
_exptl_crystal_colour colorless
_exptl_crystal_density_diffrn 1.680
_exptl_crystal_density_method 'not measured'
_exptl_crystal_description prism
_exptl_crystal_F_000 760
_exptl_crystal_size_max 0.13
_exptl_crystal_size_mid 0.12
_exptl_crystal_size_min 0.03
_refine_diff_density_max 0.501
_refine_diff_density_min -0.637
_refine_diff_density_rms 0.092
_refine_ls_extinction_method none
_refine_ls_goodness_of_fit_ref 1.012
_refine_ls_hydrogen_treatment constr
_refine_ls_matrix_type full
_refine_ls_number_parameters 379
_refine_ls_number_reflns 5289
_refine_ls_number_restraints 0
_refine_ls_restrained_S_all 1.012
_refine_ls_R_factor_all 0.0686
_refine_ls_R_factor_gt 0.0400
_refine_ls_shift/su_max 0.001
_refine_ls_shift/su_mean 0.000
_refine_ls_structure_factor_coef Fsqd
_refine_ls_weighting_details 'calc w=1/[\s^2^(Fo^2^)+(0.0426P)^2^+1.8395P] where P=(Fo^2^+2Fc^2^)/3'
_refine_ls_weighting_scheme calc
_refine_ls_wR_factor_gt 0.0877
_refine_ls_wR_factor_ref 0.1063
_reflns_number_gt 3814
_reflns_number_total 5289
_reflns_threshold_expression >2sigma(I)
_cod_data_source_file jo6b02041_si_002.cif
_cod_data_source_block ch17825
_cod_original_cell_volume 1503.1(17)
_cod_database_code 4037351

loop_
_symmetry_equiv_pos_as_xyz
'x, y, z'
'-x, -y, -z'

loop_
_atom_site_label
_atom_site_type_symbol
_atom_site_fract_x
_atom_site_fract_y
_atom_site_fract_z
_atom_site_U_iso_or_equiv
_atom_site_adp_type
_atom_site_occupancy
_atom_site_symmetry_multiplicity
_atom_site_calc_flag
_atom_site_refinement_flags
C1 C 0.2185(5) 0.0201(4) 0.1262(3) 0.0294(10) Uani 1 1 d .
C2 C 0.1302(5) -0.0698(4) 0.0485(3) 0.0322(10) Uani 1 1 d .
H2 H 0.0641 -0.1450 0.0557 0.039 Uiso 1 1 calc R
C3 C 0.1386(5) -0.0497(3) -0.0402(3) 0.0295(9) Uani 1 1 d .
H3 H 0.0758 -0.1102 -0.0957 0.035 Uiso 1 1 calc R
C4 C 0.2385(4) 0.0585(3) -0.0484(3) 0.0244(9) Uani 1 1 d .
C5 C 0.3307(4) 0.1485(3) 0.0295(3) 0.0219(8) Uani 1 1 d .
C6 C 0.3182(4) 0.1288(3) 0.1181(3) 0.0258(9) Uani 1 1 d .
H6 H 0.3781 0.1900 0.1735 0.031 Uiso 1 1 calc R
C7 C 0.3200(5) 0.0293(3) -0.1794(3) 0.0298(9) Uani 1 1 d .
C8 C 0.2957(5) 0.0419(4) -0.2801(3) 0.0332(10) Uani 1 1 d .
C9 C 0.1993(6) 0.0977(4) -0.3283(3) 0.0469(12) Uani 1 1 d .
H9 H 0.1446 0.1304 -0.2962 0.056 Uiso 1 1 calc R
C10 C 0.1824(7) 0.1058(5) -0.4225(4) 0.0626(15) Uani 1 1 d .
H10 H 0.1167 0.1450 -0.4558 0.075 Uiso 1 1 calc R
C11 C 0.2599(8) 0.0575(6) -0.4691(4) 0.0746(19) Uani 1 1 d .
H11 H 0.2486 0.0645 -0.5343 0.089 Uiso 1 1 calc R
C12 C 0.3526(9) -0.0001(6) -0.4231(5) 0.085(2) Uani 1 1 d .
H12 H 0.4036 -0.0356 -0.4562 0.103 Uiso 1 1 calc R
C13 C 0.3719(7) -0.0067(5) -0.3278(4) 0.0632(16) Uani 1 1 d .
H13 H 0.4386 -0.0453 -0.2947 0.076 Uiso 1 1 calc R
C14 C 0.4477(4) 0.2628(3) 0.0183(3) 0.0222(8) Uani 1 1 d .
H14 H 0.4062 0.2825 -0.0465 0.027 Uiso 1 1 calc R
C15 C 0.6065(4) 0.2472(3) 0.0301(3) 0.0228(8) Uani 1 1 d .
H15 H 0.5881 0.1596 0.0169 0.027 Uiso 1 1 calc R
C16 C 0.6887(4) 0.3101(3) -0.0352(3) 0.0251(9) Uani 1 1 d .
C17 C 0.9331(4) 0.3471(3) 0.0909(3) 0.0257(9) Uani 1 1 d .
C18 C 1.0891(4) 0.3693(3) 0.1074(3) 0.0283(9) Uani 1 1 d .
H18 H 1.1337 0.3919 0.0587 0.034 Uiso 1 1 calc R
C19 C 1.1802(5) 0.3587(4) 0.1945(3) 0.0319(10) Uani 1 1 d .
H19 H 1.2882 0.3725 0.2067 0.038 Uiso 1 1 calc R
C20 C 1.1128(5) 0.3277(4) 0.2639(3) 0.0288(9) Uani 1 1 d .
C21 C 0.9565(4) 0.3079(3) 0.2480(3) 0.0246(9) Uani 1 1 d .
H21 H 0.9123 0.2864 0.2970 0.029 Uiso 1 1 calc R
C22 C 0.8650(4) 0.3193(3) 0.1608(3) 0.0211(8) Uani 1 1 d .
C23 C 0.6949(4) 0.2965(3) 0.1365(3) 0.0202(8) Uani 1 1 d .
H23 H 0.6516 0.2348 0.1733 0.024 Uiso 1 1 calc R
C24 C 0.6466(4) 0.4048(3) 0.1558(3) 0.0227(8) Uani 1 1 d .
C25 C 0.7514(4) 0.5191(3) 0.1347(3) 0.0226(8) Uani 1 1 d .
C26 C 0.9966(5) 0.6783(4) 0.1952(4) 0.0491(13) Uani 1 1 d .
H26A H 1.0909 0.7066 0.2525 0.074 Uiso 1 1 calc R
H26B H 0.9495 0.7400 0.1875 0.074 Uiso 1 1 calc R
H26C H 1.0249 0.6623 0.1383 0.074 Uiso 1 1 calc R
C27 C 0.6513(5) 0.4307(4) 0.2594(3) 0.0270(9) Uani 1 1 d .
C28 C 0.6057(6) 0.5613(4) 0.3634(3) 0.0486(13) Uani 1 1 d .
H28A H 0.5733 0.6310 0.3626 0.073 Uiso 1 1 calc R
H28B H 0.7107 0.5833 0.4109 0.073 Uiso 1 1 calc R
H28C H 0.5311 0.4955 0.3805 0.073 Uiso 1 1 calc R
C29 C 0.1700(9) 0.6076(6) 0.4481(5) 0.085(2) Uani 1 1 d .
H29A H 0.1073 0.5415 0.3922 0.102 Uiso 1 1 calc R
H29B H 0.2043 0.5715 0.5049 0.102 Uiso 1 1 calc R
N1 N 0.4845(3) 0.3643(3) 0.0936(2) 0.0237(7) Uani 1 1 d .
H2' H 0.4608 0.4200 0.0591 0.028 Uiso 1 1 d R
O1 O 0.2375(3) 0.0793(2) -0.14037(18) 0.0273(6) Uani 1 1 d .
O2 O 0.4021(4) -0.0183(3) -0.1343(2) 0.0418(8) Uani 1 1 d .
O3 O 0.8473(3) 0.3569(2) 0.00006(19) 0.0282(6) Uani 1 1 d .
O4 O 0.7177(3) 0.5569(2) 0.0620(2) 0.0321(7) Uani 1 1 d .
O5 O 0.8844(3) 0.5685(2) 0.2061(2) 0.0321(7) Uani 1 1 d .
O6 O 0.6838(4) 0.3747(3) 0.3198(2) 0.0507(9) Uani 1 1 d .
O7 O 0.6087(3) 0.5237(3) 0.2704(2) 0.0367(7) Uani 1 1 d .
S1 S 0.60573(13) 0.32092(11) -0.14305(8) 0.0424(3) Uani 1 1 d .
Br1 Br 0.20287(6) -0.00246(4) 0.24849(4) 0.05079(17) Uani 1 1 d .
Br2 Br 1.23606(5) 0.30937(5) 0.38310(3) 0.04512(16) Uani 1 1 d .
Cl1 Cl 0.3351(3) 0.7007(2) 0.42604(18) 0.1261(8) Uani 1 1 d .
Cl2 Cl 0.0561(2) 0.68146(19) 0.46822(15) 0.0985(6) Uani 1 1 d .

loop_
_atom_site_aniso_label
_atom_site_aniso_U_11
_atom_site_aniso_U_22
_atom_site_aniso_U_33
_atom_site_aniso_U_23
_atom_site_aniso_U_13
_atom_site_aniso_U_12
C1 0.029(2) 0.031(2) 0.035(3) 0.007(2) 0.019(2) 0.0114(19)
C2 0.031(2) 0.021(2) 0.044(3) 0.004(2) 0.018(2) 0.0043(19)
C3 0.026(2) 0.021(2) 0.038(3) -0.0007(19) 0.010(2) 0.0055(18)
C4 0.025(2) 0.026(2) 0.027(2) 0.0048(18) 0.0106(19) 0.0136(18)
C5 0.018(2) 0.021(2) 0.031(2) 0.0069(18) 0.0105(18) 0.0101(17)
C6 0.020(2) 0.024(2) 0.031(2) 0.0050(18) 0.0075(18) 0.0059(17)
C7 0.031(2) 0.020(2) 0.038(3) 0.0003(19) 0.015(2) 0.0065(19)
C8 0.037(3) 0.029(2) 0.028(2) -0.0002(19) 0.011(2) 0.006(2)
C9 0.055(3) 0.055(3) 0.033(3) 0.010(2) 0.012(2) 0.023(3)
C10 0.078(4) 0.070(4) 0.039(3) 0.017(3) 0.013(3) 0.029(3)
C11 0.111(6) 0.069(4) 0.040(4) 0.013(3) 0.032(4) 0.022(4)
C12 0.126(6) 0.102(5) 0.067(5) 0.022(4) 0.067(5) 0.058(5)
C13 0.084(4) 0.078(4) 0.057(4) 0.022(3) 0.045(3) 0.046(4)
C14 0.022(2) 0.021(2) 0.025(2) 0.0060(17) 0.0091(17) 0.0082(17)
C15 0.021(2) 0.023(2) 0.027(2) 0.0075(17) 0.0112(17) 0.0072(17)
C16 0.024(2) 0.024(2) 0.027(2) 0.0029(18) 0.0110(18) 0.0070(18)
C17 0.025(2) 0.023(2) 0.026(2) 0.0044(18) 0.0081(18) 0.0061(17)
C18 0.022(2) 0.031(2) 0.033(2) 0.0052(19) 0.0150(19) 0.0069(18)
C19 0.022(2) 0.038(2) 0.036(3) 0.004(2) 0.010(2) 0.0112(19)
C20 0.026(2) 0.031(2) 0.028(2) 0.0044(19) 0.0060(19) 0.0111(18)
C21 0.026(2) 0.026(2) 0.025(2) 0.0037(17) 0.0121(18) 0.0102(17)
C22 0.024(2) 0.0174(19) 0.025(2) 0.0047(17) 0.0109(18) 0.0093(16)
C23 0.023(2) 0.0168(19) 0.024(2) 0.0058(16) 0.0113(17) 0.0078(16)
C24 0.022(2) 0.023(2) 0.024(2) 0.0051(17) 0.0085(17) 0.0088(17)
C25 0.024(2) 0.019(2) 0.024(2) 0.0003(17) 0.0097(18) 0.0075(17)
C26 0.035(3) 0.037(3) 0.056(3) 0.013(2) 0.011(2) -0.009(2)
C27 0.026(2) 0.029(2) 0.028(2) 0.0042(19) 0.0131(19) 0.0089(18)
C28 0.052(3) 0.050(3) 0.045(3) -0.010(2) 0.022(3) 0.019(3)
C29 0.130(6) 0.080(5) 0.071(5) 0.024(4) 0.046(4) 0.060(5)
N1 0.0219(18) 0.0204(17) 0.030(2) 0.0057(15) 0.0081(15) 0.0093(14)
O1 0.0324(16) 0.0287(15) 0.0235(16) 0.0026(12) 0.0090(13) 0.0153(13)
O2 0.052(2) 0.050(2) 0.045(2) 0.0224(17) 0.0260(17) 0.0348(17)
O3 0.0241(15) 0.0369(16) 0.0244(16) 0.0104(13) 0.0112(13) 0.0084(13)
O4 0.0322(16) 0.0323(16) 0.0327(17) 0.0144(14) 0.0107(14) 0.0111(13)
O5 0.0276(16) 0.0273(15) 0.0314(17) 0.0071(13) 0.0068(14) -0.0004(13)
O6 0.089(3) 0.056(2) 0.0307(19) 0.0223(17) 0.0308(19) 0.042(2)
O7 0.0453(19) 0.0394(18) 0.0324(18) -0.0009(14) 0.0151(15) 0.0238(15)
S1 0.0363(7) 0.0572(8) 0.0284(6) 0.0151(6) 0.0108(5) 0.0090(6)
Br1 0.0617(4) 0.0435(3) 0.0406(3) 0.0101(2) 0.0288(3) 0.0001(2)
Br2 0.0362(3) 0.0645(3) 0.0341(3) 0.0105(2) 0.0038(2) 0.0243(2)
Cl1 0.0960(15) 0.176(2) 0.142(2) 0.0255(17) 0.0652(15) 0.0732(16)
Cl2 0.0740(12) 0.1193(16) 0.1147(16) 0.0113(12) 0.0379(11) 0.0474(11)

loop_
_atom_type_symbol
_atom_type_description
_atom_type_scat_dispersion_real
_atom_type_scat_dispersion_imag
_atom_type_scat_source
C C 0.0033 0.0016 'International Tables Vol C Tables 4.2.6.8 and 6.1.1.4'
H H 0.0000 0.0000 'International Tables Vol C Tables 4.2.6.8 and 6.1.1.4'
N N 0.0061 0.0033 'International Tables Vol C Tables 4.2.6.8 and 6.1.1.4'
O O 0.0106 0.0060 'International Tables Vol C Tables 4.2.6.8 and 6.1.1.4'
S S 0.1246 0.1234 'International Tables Vol C Tables 4.2.6.8 and 6.1.1.4'
Br Br -0.2901 2.4595 'International Tables Vol C Tables 4.2.6.8 and 6.1.1.4'
Cl Cl 0.1484 0.1585 'International Tables Vol C Tables 4.2.6.8 and 6.1.1.4'

loop_
_geom_angle_atom_site_label_1
_geom_angle_atom_site_label_2
_geom_angle_atom_site_label_3
_geom_angle
C2 C1 C6 121.8(4)
C2 C1 Br1 119.8(3)
C6 C1 Br1 118.4(3)
C1 C2 C3 118.8(4)
C1 C2 H2 120.6
C3 C2 H2 120.6
C2 C3 C4 119.5(4)
C2 C3 H3 120.2
C4 C3 H3 120.2
C3 C4 C5 122.3(4)
C3 C4 O1 118.2(4)
C5 C4 O1 119.4(3)
C4 C5 C6 117.8(3)
C4 C5 C14 120.5(3)
C6 C5 C14 121.6(4)
C1 C6 C5 119.8(4)
C1 C6 H6 120.1
C5 C6 H6 120.1
O2 C7 O1 122.1(4)
O2 C7 C8 125.8(4)
O1 C7 C8 112.1(3)
C13 C8 C9 119.5(4)
C13 C8 C7 117.4(4)
C9 C8 C7 123.1(4)
C10 C9 C8 119.7(5)
C10 C9 H9 120.2
C8 C9 H9 120.2
C9 C10 C11 120.3(5)
C9 C10 H10 119.9
C11 C10 H10 119.9
C12 C11 C10 120.6(5)
C12 C11 H11 119.7
C10 C11 H11 119.7
C11 C12 C13 119.3(6)
C11 C12 H12 120.4
C13 C12 H12 120.4
C8 C13 C12 120.6(5)
C8 C13 H13 119.7
C12 C13 H13 119.7
N1 C14 C5 112.1(3)
N1 C14 C15 105.1(3)
C5 C14 C15 110.0(3)
N1 C14 H14 109.9
C5 C14 H14 109.9
C15 C14 H14 109.9
C16 C15 C23 114.0(3)
C16 C15 C14 113.3(3)
C23 C15 C14 101.8(3)
C16 C15 H15 109.2
C23 C15 H15 109.2
C14 C15 H15 109.2
O3 C16 C15 116.6(3)
O3 C16 S1 117.5(3)
C15 C16 S1 125.8(3)
C18 C17 C22 122.2(4)
C18 C17 O3 116.2(3)
C22 C17 O3 121.6(3)
C19 C18 C17 119.5(4)
C19 C18 H18 120.3
C17 C18 H18 120.3
C18 C19 C20 118.9(4)
C18 C19 H19 120.6
C20 C19 H19 120.6
C19 C20 C21 121.6(4)
C19 C20 Br2 119.2(3)
C21 C20 Br2 119.2(3)
C22 C21 C20 119.7(3)
C22 C21 H21 120.2
C20 C21 H21 120.2
C21 C22 C17 118.1(3)
C21 C22 C23 123.3(3)
C17 C22 C23 118.4(3)
C22 C23 C15 111.7(3)
C22 C23 C24 117.7(3)
C15 C23 C24 103.3(3)
C22 C23 H23 107.9
C15 C23 H23 107.9
C24 C23 H23 107.9
N1 C24 C25 113.3(3)
N1 C24 C27 108.2(3)
C25 C24 C27 107.8(3)
N1 C24 C23 103.1(3)
C25 C24 C23 111.9(3)
C27 C24 C23 112.5(3)
O4 C25 O5 124.8(3)
O4 C25 C24 124.3(4)
O5 C25 C24 110.9(3)
O5 C26 H26A 109.5
O5 C26 H26B 109.5
H26A C26 H26B 109.5
O5 C26 H26C 109.5
H26A C26 H26C 109.5
H26B C26 H26C 109.5
O6 C27 O7 125.3(4)
O6 C27 C24 125.6(4)
O7 C27 C24 109.1(3)
O7 C28 H28A 109.5
O7 C28 H28B 109.5
H28A C28 H28B 109.5
O7 C28 H28C 109.5
H28A C28 H28C 109.5
H28B C28 H28C 109.5
Cl2 C29 Cl1 112.7(4)
Cl2 C29 H29A 109.0
Cl1 C29 H29A 109.1
Cl2 C29 H29B 109.0
Cl1 C29 H29B 109.0
H29A C29 H29B 107.8
C24 N1 C14 111.4(3)
C24 N1 H2' 113.8
C14 N1 H2' 102.7
C7 O1 C4 115.8(3)
C16 O3 C17 122.8(3)
C25 O5 C26 116.8(3)
C27 O7 C28 117.1(3)

loop_
_geom_bond_atom_site_label_1
_geom_bond_atom_site_label_2
_geom_bond_distance
C1 C2 1.364(6)
C1 C6 1.376(5)
C1 Br1 1.885(4)
C2 C3 1.369(6)
C2 H2 0.9500
C3 C4 1.374(5)
C3 H3 0.9500
C4 C5 1.370(6)
C4 O1 1.395(4)
C5 C6 1.379(5)
C5 C14 1.514(5)
C6 H6 0.9500
C7 O2 1.194(5)
C7 O1 1.356(5)
C7 C8 1.464(6)
C8 C13 1.372(6)
C8 C9 1.374(6)
C9 C10 1.368(7)
C9 H9 0.9500
C10 C11 1.370(8)
C10 H10 0.9500
C11 C12 1.356(8)
C11 H11 0.9500
C12 C13 1.377(7)
C12 H12 0.9500
C13 H13 0.9500
C14 N1 1.464(5)
C14 C15 1.551(5)
C14 H14 1.0000
C15 C16 1.506(5)
C15 C23 1.519(5)
C15 H15 1.0000
C16 O3 1.353(5)
C16 S1 1.595(4)
C17 C18 1.370(5)
C17 C22 1.378(5)
C17 O3 1.390(5)
C18 C19 1.369(6)
C18 H18 0.9500
C19 C20 1.372(5)
C19 H19 0.9500
C20 C21 1.378(5)
C20 Br2 1.885(4)
C21 C22 1.374(5)
C21 H21 0.9500
C22 C23 1.485(5)
C23 C24 1.546(5)
C23 H23 1.0000
C24 N1 1.449(5)
C24 C25 1.523(5)
C24 C27 1.524(5)
C25 O4 1.193(4)
C25 O5 1.311(5)
C26 O5 1.453(5)
C26 H26A 0.9800
C26 H26B 0.9800
C26 H26C 0.9800
C27 O6 1.183(5)
C27 O7 1.319(5)
C28 O7 1.425(5)
C28 H28A 0.9800
C28 H28B 0.9800
C28 H28C 0.9800
C29 Cl2 1.684(6)
C29 Cl1 1.743(7)
C29 H29A 0.9900
C29 H29B 0.9900
N1 H2' 0.9139
